data_4500079
loop_
_publ_author_name
'Eric Demers'
'Thierry Maris'
'Janie Cabana'
'Jean-Hugues Fournier'
'James D. Wuest'

_publ_section_title
;
 Weakly Bonded Molecular Networks Built from Tetranitro and
 Tetracyanospirobifluorenes
;
_journal_name_full 'Cryst. Growth & Design'
_journal_page_first 1237
_journal_page_last 1245
_journal_paper_doi 10.1021/cg049590t
_journal_volume 5
_journal_year 2005
_chemical_compound_source 'Synthesized by the authors. See text'
_chemical_formula_moiety 'C49 H28 N4 O8'
_chemical_formula_sum 'C49 H28 N4 O8'
_chemical_formula_weight 800.75
_chemical_name_systematic
; 
 ? 
;
_space_group_IT_number 88
_symmetry_cell_setting tetragonal
_symmetry_space_group_name_Hall '-I 4ad'
_symmetry_space_group_name_H-M 'I 41/a :2'
_atom_sites_solution_hydrogens geom
_atom_sites_solution_primary direct
_atom_sites_solution_secondary difmap
_audit_creation_method SHELXL-97
_cell_angle_alpha 90.00
_cell_angle_beta 90.00
_cell_angle_gamma 90.00
_cell_formula_units_Z 4
_cell_length_a 12.3873(3)
_cell_length_b 12.3873(3)
_cell_length_c 24.1863(7)
_cell_measurement_reflns_used 7830
_cell_measurement_temperature 223(2)
_cell_measurement_theta_max 70.01
_cell_measurement_theta_min 3.66
_cell_volume 3711.27(17)
_computing_cell_refinement 'SMART (Bruker, 1999)'
_computing_data_collection 'SAINT (Bruker, 1999)'
_computing_data_reduction 'SAINT (Bruker, 1999)'
_computing_molecular_graphics 'XP (Bruker, 1999)'
_computing_publication_material 'UdMX (local program)'
_computing_structure_refinement 'SHELXL97 (Sheldrick, 1997)'
_computing_structure_solution 'SHELXS97 (Sheldrick, 1997)'
_diffrn_ambient_temperature 223(2)
_diffrn_detector_area_resol_mean 5.5
_diffrn_measured_fraction_theta_full 0.999
_diffrn_measured_fraction_theta_max 0.999
_diffrn_measurement_device_type 'Bruker AXS Smart 2K/Platform'
_diffrn_measurement_method \w
_diffrn_radiation_monochromator graphite
_diffrn_radiation_source 'Sealed Tube'
_diffrn_radiation_type CuK\a
_diffrn_radiation_wavelength 1.54178
_diffrn_reflns_av_R_equivalents 0.024
_diffrn_reflns_av_sigmaI/netI 0.0112
_diffrn_reflns_limit_h_max 15
_diffrn_reflns_limit_h_min -14
_diffrn_reflns_limit_k_max 15
_diffrn_reflns_limit_k_min -14
_diffrn_reflns_limit_l_max 29
_diffrn_reflns_limit_l_min -29
_diffrn_reflns_number 10167
_diffrn_reflns_theta_full 70.01
_diffrn_reflns_theta_max 70.01
_diffrn_reflns_theta_min 4.01
_diffrn_standards_decay_% 0.17
_diffrn_standards_number 172
_exptl_absorpt_coefficient_mu 0.813
_exptl_absorpt_correction_T_max 0.8700
_exptl_absorpt_correction_T_min 0.8200
_exptl_absorpt_correction_type multi-scan
_exptl_absorpt_process_details 'Sadabs (Sheldrick,1996)'
_exptl_crystal_colour Colourless
_exptl_crystal_density_diffrn 1.433
_exptl_crystal_density_meas ?
_exptl_crystal_density_method 'not measured'
_exptl_crystal_description block
_exptl_crystal_F_000 1656
_exptl_crystal_size_max 0.45
_exptl_crystal_size_mid 0.35
_exptl_crystal_size_min 0.32
_refine_diff_density_max 0.266
_refine_diff_density_min -0.319
_refine_diff_density_rms 0.039
_refine_ls_extinction_coef 0.0026(2)
_refine_ls_extinction_expression Fc^*^=kFc[1+0.001xFc^2^\l^3^/sin(2\q)]^-1/4^
_refine_ls_extinction_method SHELXL
_refine_ls_goodness_of_fit_ref 1.034
_refine_ls_hydrogen_treatment refall
_refine_ls_matrix_type full
_refine_ls_number_parameters 167
_refine_ls_number_reflns 1760
_refine_ls_number_restraints 0
_refine_ls_restrained_S_all 1.034
_refine_ls_R_factor_all 0.0440
_refine_ls_R_factor_gt 0.0429
_refine_ls_shift/su_max 0.000
_refine_ls_shift/su_mean 0.000
_refine_ls_structure_factor_coef Fsqd
_refine_ls_weighting_details 'calc w=1/[\s^2^(Fo^2^)+(0.0583P)^2^+2.9551P] where P=(Fo^2^+2Fc^2^)/3'
_refine_ls_weighting_scheme calc
_refine_ls_wR_factor_gt 0.1096
_refine_ls_wR_factor_ref 0.1104
_reflns_number_gt 1694
_reflns_number_total 1760
_reflns_threshold_expression >2sigma(I)
_cod_data_source_file deposit.cif
_cod_data_source_block jiw688
_cod_depositor_comments
;
The following automatic conversions were performed:

'_exptl_crystal_density_meas' value 'none' was changed to '?' - the
value is perceived as not measured.

Automatic conversion script
Id: cif_fix_values 3008 2015-01-20 13:52:24Z robertas 
;
_cod_original_sg_symbol_H-M I41/a
_cod_database_code 4500079

loop_
_symmetry_equiv_pos_as_xyz
'x, y, z'
'-x+1/2, -y, z+1/2'
'-y+3/4, x+1/4, z+1/4'
'y+3/4, -x+3/4, z+3/4'
'x+1/2, y+1/2, z+1/2'
'-x+1, -y+1/2, z+1'
'-y+5/4, x+3/4, z+3/4'
'y+5/4, -x+5/4, z+5/4'
'-x, -y, -z'
'x-1/2, y, -z-1/2'
'y-3/4, -x-1/4, -z-1/4'
'-y-3/4, x-3/4, -z-3/4'
'-x+1/2, -y+1/2, -z+1/2'
'x, y+1/2, -z'
'y-1/4, -x+1/4, -z+1/4'
'-y-1/4, x-1/4, -z-1/4'

loop_
_atom_site_label
_atom_site_type_symbol
_atom_site_fract_x
_atom_site_fract_y
_atom_site_fract_z
_atom_site_U_iso_or_equiv
_atom_site_adp_type
_atom_site_occupancy
_atom_site_symmetry_multiplicity
_atom_site_calc_flag
_atom_site_refinement_flags
C1 C 1.0000 0.2500 0.1250 0.0273(5) Uani 1 4 d S
C2 C 0.95015(10) 0.33121(10) 0.08486(5) 0.0276(3) Uani 1 1 d .
C3 C 0.96844(10) 0.29997(10) 0.03000(5) 0.0273(3) Uani 1 1 d .
C4 C 0.92788(11) 0.36279(11) -0.01297(6) 0.0310(3) Uani 1 1 d .
H4 H 0.9410(13) 0.3409(14) -0.0509(7) 0.038(4) Uiso 1 1 d .
C5 C 0.87156(11) 0.45626(11) -0.00042(6) 0.0321(3) Uani 1 1 d .
H5 H 0.8461(14) 0.5028(13) -0.0306(7) 0.038(4) Uiso 1 1 d .
C6 C 0.85475(10) 0.48970(11) 0.05428(6) 0.0299(3) Uani 1 1 d .
C7 C 0.89431(11) 0.42453(11) 0.09721(6) 0.0297(3) Uani 1 1 d .
H7 H 0.8815(13) 0.4432(13) 0.1354(7) 0.034(4) Uiso 1 1 d .
C8 C 0.80116(11) 0.59447(11) 0.06689(6) 0.0304(3) Uani 1 1 d .
C9 C 0.73283(12) 0.64438(12) 0.02895(6) 0.0367(4) Uani 1 1 d .
H9 H 0.7168(14) 0.6126(14) -0.0065(7) 0.041(4) Uiso 1 1 d .
C10 C 0.68744(13) 0.74323(12) 0.04211(6) 0.0393(4) Uani 1 1 d .
C11 C 0.70341(12) 0.79425(12) 0.09205(6) 0.0379(4) Uani 1 1 d .
H11 H 0.6709(15) 0.8626(15) 0.0991(8) 0.048(5) Uiso 1 1 d .
C12 C 0.77189(12) 0.74563(12) 0.12950(6) 0.0373(4) Uani 1 1 d .
H12 H 0.7892(14) 0.7792(14) 0.1651(8) 0.045(5) Uiso 1 1 d .
C13 C 0.82107(12) 0.64824(12) 0.11672(6) 0.0348(4) Uani 1 1 d .
H13 H 0.8718(14) 0.6186(14) 0.1421(7) 0.041(4) Uiso 1 1 d .
N14 N 0.62459(15) 0.79947(13) -0.00047(6) 0.0626(5) Uani 1 1 d .
O15 O 0.63352(17) 0.77026(12) -0.04833(6) 0.0924(7) Uani 1 1 d .
O16 O 0.56850(17) 0.87545(14) 0.01363(6) 0.1004(7) Uani 1 1 d .

loop_
_atom_site_aniso_label
_atom_site_aniso_U_11
_atom_site_aniso_U_22
_atom_site_aniso_U_33
_atom_site_aniso_U_23
_atom_site_aniso_U_13
_atom_site_aniso_U_12
C1 0.0270(8) 0.0270(8) 0.0280(13) 0.000 0.000 0.000
C2 0.0247(6) 0.0295(7) 0.0286(7) 0.0015(5) -0.0006(5) -0.0030(5)
C3 0.0239(6) 0.0284(7) 0.0296(7) 0.0002(5) 0.0000(5) -0.0034(5)
C4 0.0327(7) 0.0333(7) 0.0270(7) -0.0006(5) -0.0016(5) -0.0011(5)
C5 0.0339(7) 0.0317(7) 0.0307(7) 0.0033(5) -0.0043(5) 0.0013(5)
C6 0.0262(6) 0.0303(7) 0.0332(7) 0.0006(5) -0.0004(5) -0.0012(5)
C7 0.0300(7) 0.0315(7) 0.0276(7) -0.0006(5) 0.0013(5) 0.0003(5)
C8 0.0277(6) 0.0299(7) 0.0335(7) 0.0017(5) 0.0016(5) -0.0011(5)
C9 0.0422(8) 0.0343(7) 0.0335(8) -0.0035(6) -0.0048(6) 0.0059(6)
C10 0.0444(8) 0.0360(8) 0.0377(8) -0.0004(6) -0.0046(6) 0.0084(6)
C11 0.0415(8) 0.0321(7) 0.0401(8) -0.0043(6) 0.0022(6) 0.0040(6)
C12 0.0399(8) 0.0377(8) 0.0342(8) -0.0054(6) 0.0004(6) -0.0027(6)
C13 0.0329(7) 0.0374(8) 0.0341(7) 0.0008(6) -0.0030(6) -0.0005(6)
N14 0.0903(13) 0.0484(8) 0.0490(9) -0.0118(7) -0.0221(8) 0.0330(8)
O15 0.1605(18) 0.0692(10) 0.0475(8) -0.0176(7) -0.0386(9) 0.0600(11)
O16 0.1498(17) 0.0847(11) 0.0668(10) -0.0249(8) -0.0362(10) 0.0842(12)

loop_
_atom_type_symbol
_atom_type_description
_atom_type_scat_dispersion_real
_atom_type_scat_dispersion_imag
_atom_type_scat_source
C C 0.0181 0.0091 'International Tables Vol C Tables 4.2.6.8 and 6.1.1.4'
H H 0.0000 0.0000 'International Tables Vol C Tables 4.2.6.8 and 6.1.1.4'
N N 0.0311 0.0180 'International Tables Vol C Tables 4.2.6.8 and 6.1.1.4'
O O 0.0492 0.0322 'International Tables Vol C Tables 4.2.6.8 and 6.1.1.4'

loop_
_geom_angle_atom_site_label_1
_geom_angle_atom_site_label_2
_geom_angle_atom_site_label_3
_geom_angle_site_symmetry_1
_geom_angle_site_symmetry_3
_geom_angle
_geom_angle_publ_flag
C2 C1 C2 15_665 12_756 101.13(10) y
C2 C1 C2 15_665 . 113.80(5) y
C2 C1 C2 12_756 . 113.80(5) y
C2 C1 C2 15_665 6_654 113.80(5) y
C2 C1 C2 12_756 6_654 113.80(5) y
C2 C1 C2 . 6_654 101.13(10) y
C7 C2 C3 . . 121.17(12) y
C7 C2 C1 . . 128.06(11) y
C3 C2 C1 . . 110.77(10) y
C4 C3 C2 . . 119.63(12) y
C4 C3 C3 . 6_654 131.71(8) y
C2 C3 C3 . 6_654 108.66(7) y
C5 C4 C3 . . 119.03(13) y
C5 C4 H4 . . 121.7(10) ?
C3 C4 H4 . . 119.3(10) ?
C4 C5 C6 . . 121.92(13) y
C4 C5 H5 . . 119.3(10) ?
C6 C5 H5 . . 118.7(10) ?
C5 C6 C7 . . 118.45(12) y
C5 C6 C8 . . 121.13(12) y
C7 C6 C8 . . 120.35(12) y
C2 C7 C6 . . 119.78(12) y
C2 C7 H7 . . 119.4(10) ?
C6 C7 H7 . . 120.8(10) ?
C9 C8 C13 . . 117.59(13) y
C9 C8 C6 . . 121.52(13) y
C13 C8 C6 . . 120.85(12) y
C10 C9 C8 . . 119.21(14) y
C10 C9 H9 . . 118.9(10) ?
C8 C9 H9 . . 121.9(10) ?
C11 C10 C9 . . 123.30(14) y
C11 C10 N14 . . 118.28(13) y
C9 C10 N14 . . 118.31(14) y
C10 C11 C12 . . 117.63(14) y
C10 C11 H11 . . 120.3(12) ?
C12 C11 H11 . . 122.0(12) ?
C11 C12 C13 . . 120.25(14) y
C11 C12 H12 . . 121.8(10) ?
C13 C12 H12 . . 117.9(10) ?
C12 C13 C8 . . 121.93(13) y
C12 C13 H13 . . 118.8(10) ?
C8 C13 H13 . . 119.2(10) ?
O15 N14 O16 . . 123.18(15) y
O15 N14 C10 . . 118.55(14) y
O16 N14 C10 . . 118.23(15) y

loop_
_geom_bond_atom_site_label_1
_geom_bond_atom_site_label_2
_geom_bond_site_symmetry_2
_geom_bond_distance
_geom_bond_publ_flag
C1 C2 15_665 1.5283(12) y
C1 C2 12_756 1.5283(12) y
C1 C2 . 1.5283(12) y
C1 C2 6_654 1.5283(12) y
C2 C7 . 1.3799(18) y
C2 C3 . 1.4008(18) y
C3 C4 . 1.3922(19) y
C3 C3 6_654 1.464(3) y
C4 C5 . 1.385(2) y
C4 H4 . 0.969(17) ?
C5 C6 . 1.402(2) y
C5 H5 . 0.982(17) ?
C6 C7 . 1.4036(19) y
C6 C8 . 1.4893(18) y
C7 H7 . 0.964(16) ?
C8 C9 . 1.393(2) y
C8 C13 . 1.399(2) y
C9 C10 . 1.384(2) y
C9 H9 . 0.964(18) ?
C10 C11 . 1.377(2) y
C10 N14 . 1.467(2) y
C11 C12 . 1.379(2) y
C11 H11 . 0.953(19) ?
C12 C13 . 1.386(2) y
C12 H12 . 0.981(19) ?
C13 H13 . 0.951(18) ?
N14 O15 . 1.218(2) y
N14 O16 . 1.219(2) y

loop_
_geom_torsion_atom_site_label_1
_geom_torsion_atom_site_label_2
_geom_torsion_atom_site_label_3
_geom_torsion_atom_site_label_4
_geom_torsion_site_symmetry_1
_geom_torsion_site_symmetry_4
_geom_torsion
_geom_torsion_publ_flag
C2 C1 C2 C7 15_665 . -56.77(15) y
C2 C1 C2 C7 12_756 . 58.38(15) y
C2 C1 C2 C7 6_654 . -179.19(15) y
C2 C1 C2 C3 15_665 . 122.83(7) y
C2 C1 C2 C3 12_756 . -122.01(7) y
C2 C1 C2 C3 6_654 . 0.41(6) y
C7 C2 C3 C4 . . -1.29(19) y
C1 C2 C3 C4 . . 179.07(10) y
C7 C2 C3 C3 . 6_654 178.59(13) y
C1 C2 C3 C3 . 6_654 -1.05(16) y
C2 C3 C4 C5 . . 1.07(19) y
C3 C3 C4 C5 6_654 . -178.78(16) y
C3 C4 C5 C6 . . 0.3(2) y
C4 C5 C6 C7 . . -1.5(2) y
C4 C5 C6 C8 . . 175.42(12) y
C3 C2 C7 C6 . . 0.08(19) y
C1 C2 C7 C6 . . 179.65(10) y
C5 C6 C7 C2 . . 1.30(19) y
C8 C6 C7 C2 . . -175.68(11) y
C5 C6 C8 C9 . . 23.3(2) y
C7 C6 C8 C9 . . -159.83(13) y
C5 C6 C8 C13 . . -154.34(13) y
C7 C6 C8 C13 . . 22.55(19) y
C13 C8 C9 C10 . . -0.5(2) y
C6 C8 C9 C10 . . -178.20(13) y
C8 C9 C10 C11 . . -2.2(2) y
C8 C9 C10 N14 . . 173.97(15) y
C9 C10 C11 C12 . . 2.8(2) y
N14 C10 C11 C12 . . -173.36(15) y
C10 C11 C12 C13 . . -0.7(2) y
C11 C12 C13 C8 . . -2.0(2) y
C9 C8 C13 C12 . . 2.5(2) y
C6 C8 C13 C12 . . -179.75(13) y
C11 C10 N14 O15 . . 160.7(2) y
C9 C10 N14 O15 . . -15.6(3) y
C11 C10 N14 O16 . . -17.0(3) y
C9 C10 N14 O16 . . 166.6(2) y
